data_2241469
loop_
_publ_author_name
'Paschalidis, Damianos G.'
'Harrison, William T. A.'

_publ_section_title
;
 Two mixed-ligand lanthanide--hydrazone complexes:
 [Pr(NCS)~3~(pbh)~2~]&#x00B7;H~2~O and
 [Nd(NCS)(NO~3~)(pbh)~2~(H~2~O)]NO~3~&#x00B7;2.33H~2~O [pbh is
 <i>N</i>'-(pyridin-2-ylmethylidene)benzohydrazide, C~13~H~11~N~3~O]
;
_journal_coeditor_code SU5267
_journal_issue 2
_journal_name_full 'Acta Crystallographica Section E'
_journal_page_first 191
_journal_page_last 195
_journal_paper_doi 10.1107/S2056989015024962
_journal_volume 72
_journal_year 2016
_chemical_formula_iupac '[Nd (N C S) (N O3) (C13 H11 N3 O)2 (H2 O)] N O3, 2.33H2 O'
_chemical_formula_moiety 'C27 H24 N8 Nd O6 S, N O3, 2.33(H2 O)'
_chemical_formula_sum 'C27 H28.66 N9 Nd O11.33 S'
_chemical_formula_weight 836.78
_chemical_name_systematic
'Aqua(nitrato-\k^2^<i>O</i>,<i>O</i>')[<i>N</i>'-(pyridin-2-ylmethylidene-\k<i>N</i>)benzohydrazide-\k^2^<i>N</i>',<i>O</i>](thiocyanato-\k<i>N</i>)neodymium(III) nitrate 2.33-hydrate'
_space_group_crystal_system monoclinic
_space_group_IT_number 14
_space_group_name_Hall '-P 2yn'
_space_group_name_H-M_alt 'P 1 21/n 1'
_symmetry_space_group_name_Hall '-P 2yn'
_symmetry_space_group_name_H-M 'P 1 21/n 1'
_atom_sites_solution_hydrogens mixed
_audit_creation_method SHELXL-2014/7
_cell_angle_alpha 90
_cell_angle_beta 96.8035(9)
_cell_angle_gamma 90
_cell_formula_units_Z 4
_cell_length_a 11.2796(3)
_cell_length_b 17.3802(3)
_cell_length_c 17.4298(4)
_cell_measurement_reflns_used 7981
_cell_measurement_temperature 120(2)
_cell_measurement_theta_max 27.48
_cell_measurement_theta_min 2.91
_cell_volume 3392.91(13)
_computing_cell_refinement
;
HKL Scalepack (Otwinowski & Minor 1997)
;
_computing_data_collection
;
COLLECT (Nonius, 1998)
;
_computing_data_reduction
;
HKL Denzo and Scalepack (Otwinowski & Minor 1997) & SORTAV
(Blessing 1995)
;
_computing_molecular_graphics
;
ORTEP-3 for Windows (Farrugia, 2012)
;
_computing_publication_material
;
publCIF (Westrip, 2010)
;
_computing_structure_refinement
;
SHELXL2014 (Sheldrick, 2015)
;
_computing_structure_solution
;
SHELXS-97 (Sheldrick, 2008)
;
_diffrn_ambient_temperature 120(2)
_diffrn_measured_fraction_theta_full 0.998
_diffrn_measured_fraction_theta_max 0.993
_diffrn_measurement_device_type 'Nonius KappaCCD'
_diffrn_measurement_method \w
_diffrn_radiation_type MoK\a
_diffrn_radiation_wavelength 0.70173
_diffrn_reflns_av_R_equivalents 0.0379
_diffrn_reflns_limit_h_max 14
_diffrn_reflns_limit_h_min -14
_diffrn_reflns_limit_k_max 22
_diffrn_reflns_limit_k_min -22
_diffrn_reflns_limit_l_max 22
_diffrn_reflns_limit_l_min -22
_diffrn_reflns_number 41570
_diffrn_reflns_theta_full 24.900
_diffrn_reflns_theta_max 27.191
_diffrn_reflns_theta_min 2.929
_exptl_absorpt_coefficient_mu 1.663
_exptl_absorpt_correction_T_max 0.922
_exptl_absorpt_correction_T_min 0.732
_exptl_absorpt_correction_type multi-scan
_exptl_absorpt_process_details
;
(SADABS; Bruker, 2003)
;
_exptl_crystal_colour 'light yellow-brown'
_exptl_crystal_density_diffrn 1.638
_exptl_crystal_description slab
_exptl_crystal_F_000 1681
_exptl_crystal_size_max 0.20
_exptl_crystal_size_mid 0.18
_exptl_crystal_size_min 0.05
_refine_diff_density_max 0.639
_refine_diff_density_min -0.504
_refine_ls_extinction_method none
_refine_ls_goodness_of_fit_ref 1.025
_refine_ls_hydrogen_treatment constr
_refine_ls_matrix_type full
_refine_ls_number_parameters 447
_refine_ls_number_reflns 7796
_refine_ls_number_restraints 0
_refine_ls_restrained_S_all 1.025
_refine_ls_R_factor_all 0.0353
_refine_ls_R_factor_gt 0.0258
_refine_ls_shift/su_max 0.001
_refine_ls_shift/su_mean 0.000
_refine_ls_structure_factor_coef Fsqd
_refine_ls_weighting_details 'w=1/[\s^2^(Fo^2^)+(0.0194P)^2^+4.1799P] where P=(Fo^2^+2Fc^2^)/3'
_refine_ls_weighting_scheme calc
_refine_ls_wR_factor_gt 0.0562
_refine_ls_wR_factor_ref 0.0603
_reflns_number_gt 6473
_reflns_number_total 7796
_reflns_threshold_expression 'I > 2\s(I)'
_cod_data_source_file su5267sup1.cif
_cod_data_source_block II
_cod_database_code 2241469
_shelx_space_group_comment
;
The symmetry employed for this shelxl refinement is uniquely defined
by the following loop, which should always be used as a source of
symmetry information in preference to the above space-group names.
They are only intended as comments.
;

loop_
_space_group_symop_operation_xyz
'x, y, z'
'-x+1/2, y+1/2, -z+1/2'
'-x, -y, -z'
'x-1/2, -y-1/2, z-1/2'

loop_
_atom_site_type_symbol
_atom_site_label
_atom_site_fract_x
_atom_site_fract_y
_atom_site_fract_z
_atom_site_U_iso_or_equiv
_atom_site_adp_type
_atom_site_calc_flag
_atom_site_occupancy
Nd Nd1 0.44943(2) 0.25257(2) 0.12087(2) 0.01344(4) Uani d 1
C C1 0.4747(2) 0.12840(14) -0.04159(15) 0.0224(5) Uani d 1
H H1 0.4930 0.0937 0.0002 0.027 Uiso calc 1
C C2 0.4687(2) 0.10014(15) -0.11614(15) 0.0262(5) Uani d 1
H H2 0.4811 0.0470 -0.1250 0.031 Uiso calc 1
C C3 0.4443(2) 0.14999(15) -0.17748(15) 0.0280(6) Uani d 1
H H3A 0.4406 0.1320 -0.2292 0.034 Uiso calc 1
C C4 0.4255(2) 0.22674(15) -0.16222(14) 0.0256(5) Uani d 1
H H4 0.4086 0.2624 -0.2033 0.031 Uiso calc 1
C C5 0.4314(2) 0.25089(13) -0.08627(13) 0.0180(5) Uani d 1
C C6 0.4103(2) 0.33129(13) -0.06820(13) 0.0187(5) Uani d 1
H H6A 0.3952 0.3687 -0.1079 0.022 Uiso calc 1
C C7 0.39161(19) 0.44243(13) 0.09589(13) 0.0165(5) Uani d 1
C C8 0.3629(2) 0.52246(13) 0.11605(13) 0.0187(5) Uani d 1
C C9 0.2952(3) 0.57111(15) 0.06426(15) 0.0291(6) Uani d 1
H H9 0.2653 0.5529 0.0143 0.035 Uiso calc 1
C C10 0.2715(3) 0.64582(16) 0.08559(16) 0.0338(7) Uani d 1
H H10 0.2267 0.6790 0.0498 0.041 Uiso calc 1
C C11 0.3125(2) 0.67218(15) 0.15852(16) 0.0284(6) Uani d 1
H H11 0.2961 0.7234 0.1730 0.034 Uiso calc 1
C C12 0.3775(2) 0.62378(15) 0.21046(16) 0.0271(6) Uani d 1
H H12 0.4049 0.6418 0.2609 0.032 Uiso calc 1
C C13 0.4033(2) 0.54927(14) 0.18963(14) 0.0208(5) Uani d 1
H H13 0.4486 0.5165 0.2256 0.025 Uiso calc 1
N N1 0.45601(17) 0.20273(11) -0.02559(11) 0.0180(4) Uani d 1
N N2 0.41293(17) 0.34981(11) 0.00340(11) 0.0165(4) Uani d 1
N N3 0.39226(17) 0.42549(11) 0.02046(11) 0.0182(4) Uani d 1
H H3 0.3802 0.4608 -0.0158 0.022 Uiso calc 1
O O1 0.41579(14) 0.39231(9) 0.14645(9) 0.0177(3) Uani d 1
C C14 0.6017(2) 0.35445(14) 0.28346(13) 0.0201(5) Uani d 1
H H14 0.6054 0.3912 0.2434 0.024 Uiso calc 1
C C15 0.6504(2) 0.37410(14) 0.35775(14) 0.0226(5) Uani d 1
H H15 0.6841 0.4237 0.3682 0.027 Uiso calc 1
C C16 0.6493(2) 0.32084(15) 0.41608(14) 0.0242(5) Uani d 1
H H16 0.6834 0.3326 0.4672 0.029 Uiso calc 1
C C17 0.5975(2) 0.24962(14) 0.39862(14) 0.0217(5) Uani d 1
H H17 0.5962 0.2115 0.4376 0.026 Uiso calc 1
C C18 0.5477(2) 0.23490(13) 0.32337(13) 0.0176(5) Uani d 1
C C19 0.4872(2) 0.16192(13) 0.30408(13) 0.0183(5) Uani d 1
H H19 0.4852 0.1224 0.3416 0.022 Uiso calc 1
C C20 0.3255(2) 0.07922(13) 0.14288(13) 0.0177(5) Uani d 1
C C21 0.2646(2) 0.00601(13) 0.11886(13) 0.0171(5) Uani d 1
C C22 0.2388(2) -0.05078(13) 0.17076(14) 0.0201(5) Uani d 1
H H22 0.2577 -0.0428 0.2247 0.024 Uiso calc 1
C C23 0.1856(2) -0.11876(14) 0.14364(15) 0.0238(5) Uani d 1
H H23 0.1677 -0.1574 0.1791 0.029 Uiso calc 1
C C24 0.1585(2) -0.13070(15) 0.06519(15) 0.0280(6) Uani d 1
H H24 0.1226 -0.1777 0.0468 0.034 Uiso calc 1
C C25 0.1834(2) -0.07436(15) 0.01314(15) 0.0306(6) Uani d 1
H H25 0.1643 -0.0825 -0.0408 0.037 Uiso calc 1
C C26 0.2360(2) -0.00630(14) 0.04003(14) 0.0251(5) Uani d 1
H H26 0.2528 0.0324 0.0044 0.030 Uiso calc 1
N N4 0.54975(16) 0.28668(11) 0.26515(11) 0.0169(4) Uani d 1
N N5 0.43675(16) 0.15311(11) 0.23469(11) 0.0166(4) Uani d 1
N N6 0.37943(17) 0.08470(11) 0.21587(11) 0.0182(4) Uani d 1
H H6 0.3781 0.0469 0.2494 0.022 Uiso calc 1
O O2 0.32882(14) 0.13387(9) 0.09676(9) 0.0185(3) Uani d 1
N N7 0.60837(18) 0.15065(12) 0.13028(12) 0.0241(5) Uani d 1
C C27 0.6953(2) 0.12439(14) 0.16274(14) 0.0205(5) Uani d 1
S S1 0.82003(6) 0.09015(4) 0.20678(4) 0.03524(17) Uani d 1
N N8 0.19349(18) 0.28742(12) 0.14346(12) 0.0224(4) Uani d 1
O O3 0.27176(15) 0.26897(10) 0.19789(9) 0.0215(4) Uani d 1
O O4 0.22281(15) 0.28812(10) 0.07601(9) 0.0231(4) Uani d 1
O O5 0.09194(16) 0.30532(14) 0.15714(13) 0.0452(6) Uani d 1
N N9 0.23513(19) 0.50814(12) -0.13305(12) 0.0253(5) Uani d 1
O O6 0.34435(15) 0.52196(10) -0.11161(10) 0.0233(4) Uani d 1
O O7 0.19053(16) 0.44694(11) -0.11330(11) 0.0348(5) Uani d 1
O O8 0.17479(18) 0.55663(12) -0.17225(13) 0.0476(6) Uani d 1
O O9 0.63720(14) 0.31663(9) 0.10280(9) 0.0221(4) Uani d 1
H H1W 0.7079 0.2927 0.1030 0.026 Uiso d 1
H H2W 0.6549 0.3671 0.1067 0.026 Uiso d 1
O O10 -0.06785(18) 0.51994(11) -0.16636(11) 0.0367(5) Uani d 1
H H3W -0.0834 0.5758 -0.1601 0.044 Uiso d 1
H H4W 0.0136 0.5302 -0.1521 0.044 Uiso d 1
O O11 0.85954(17) 0.25203(11) 0.09708(13) 0.0391(5) Uani d 1
H H5W 0.9348 0.2746 0.1091 0.047 Uiso d 1
H H6W 0.8705 0.2113 0.1315 0.047 Uiso d 1
O O12 -0.0686(6) 0.5805(4) -0.0217(4) 0.048(2) Uiso d 0.328(7)
H H7W -0.1083 0.5713 0.0226 0.057 Uiso d 0.328(7)
H H8W -0.0964 0.6204 -0.0517 0.057 Uiso d 0.328(7)

loop_
_atom_site_aniso_label
_atom_site_aniso_U_11
_atom_site_aniso_U_22
_atom_site_aniso_U_33
_atom_site_aniso_U_12
_atom_site_aniso_U_13
_atom_site_aniso_U_23
Nd1 0.01406(6) 0.01405(7) 0.01184(6) -0.00045(5) 0.00001(4) 0.00071(5)
C1 0.0212(12) 0.0197(12) 0.0262(13) 0.0032(10) 0.0029(10) -0.0030(10)
C2 0.0256(13) 0.0228(13) 0.0306(14) 0.0014(10) 0.0051(11) -0.0083(11)
C3 0.0309(14) 0.0337(15) 0.0203(13) -0.0041(11) 0.0070(11) -0.0114(11)
C4 0.0313(14) 0.0292(13) 0.0166(12) -0.0056(11) 0.0038(10) -0.0014(10)
C5 0.0154(10) 0.0212(12) 0.0174(11) -0.0031(9) 0.0018(9) -0.0002(9)
C6 0.0203(12) 0.0193(12) 0.0160(11) -0.0030(9) 0.0008(9) 0.0026(9)
C7 0.0145(11) 0.0183(11) 0.0167(11) -0.0032(9) 0.0015(9) -0.0003(9)
C8 0.0195(11) 0.0175(11) 0.0201(12) -0.0011(9) 0.0064(9) 0.0007(9)
C9 0.0415(16) 0.0279(14) 0.0183(12) 0.0108(12) 0.0047(11) 0.0009(10)
C10 0.0474(17) 0.0265(14) 0.0297(15) 0.0148(13) 0.0135(13) 0.0068(12)
C11 0.0336(14) 0.0175(12) 0.0377(15) 0.0028(11) 0.0194(12) -0.0021(11)
C12 0.0278(14) 0.0256(13) 0.0288(14) -0.0054(11) 0.0073(11) -0.0086(11)
C13 0.0195(12) 0.0206(12) 0.0224(12) -0.0019(9) 0.0035(10) -0.0011(10)
N1 0.0169(9) 0.0197(10) 0.0176(10) -0.0004(8) 0.0026(8) -0.0006(8)
N2 0.0183(9) 0.0148(9) 0.0164(9) 0.0000(8) 0.0015(8) 0.0003(8)
N3 0.0249(10) 0.0142(9) 0.0154(9) 0.0010(8) 0.0017(8) 0.0016(8)
O1 0.0220(8) 0.0162(8) 0.0146(8) -0.0004(7) 0.0004(7) 0.0008(6)
C14 0.0186(11) 0.0219(12) 0.0187(12) -0.0030(9) -0.0013(9) 0.0012(10)
C15 0.0199(12) 0.0233(13) 0.0231(13) -0.0022(10) -0.0031(10) -0.0024(10)
C16 0.0225(12) 0.0319(14) 0.0165(12) 0.0001(11) -0.0043(10) -0.0027(10)
C17 0.0224(12) 0.0256(13) 0.0162(11) 0.0018(10) -0.0014(9) 0.0028(10)
C18 0.0167(11) 0.0191(12) 0.0167(11) 0.0025(9) 0.0011(9) 0.0005(9)
C19 0.0191(11) 0.0181(12) 0.0172(11) 0.0013(9) -0.0001(9) 0.0033(9)
C20 0.0167(11) 0.0169(11) 0.0195(11) 0.0023(9) 0.0020(9) 0.0000(9)
C21 0.0175(11) 0.0151(11) 0.0192(12) 0.0000(9) 0.0036(9) -0.0016(9)
C22 0.0217(12) 0.0205(12) 0.0183(12) -0.0006(10) 0.0033(10) 0.0008(9)
C23 0.0250(13) 0.0191(12) 0.0282(13) -0.0024(10) 0.0064(11) 0.0031(10)
C24 0.0311(14) 0.0206(13) 0.0330(15) -0.0074(11) 0.0061(12) -0.0061(11)
C25 0.0400(16) 0.0287(14) 0.0222(13) -0.0096(12) -0.0008(12) -0.0030(11)
C26 0.0325(14) 0.0216(13) 0.0211(13) -0.0045(11) 0.0025(11) 0.0025(10)
N4 0.0159(9) 0.0196(10) 0.0148(9) -0.0006(8) 0.0005(8) -0.0006(8)
N5 0.0153(9) 0.0159(9) 0.0183(10) -0.0002(7) 0.0001(8) -0.0002(8)
N6 0.0213(10) 0.0143(9) 0.0184(10) -0.0018(8) -0.0001(8) 0.0039(8)
O2 0.0222(8) 0.0169(8) 0.0156(8) -0.0018(7) -0.0009(7) 0.0019(6)
N7 0.0209(11) 0.0265(11) 0.0250(11) 0.0033(9) 0.0027(9) -0.0005(9)
C27 0.0247(13) 0.0194(12) 0.0183(12) 0.0004(10) 0.0059(10) -0.0025(9)
S1 0.0328(4) 0.0426(4) 0.0277(4) 0.0155(3) -0.0071(3) 0.0002(3)
N8 0.0184(10) 0.0214(11) 0.0269(11) 0.0003(8) 0.0011(9) -0.0031(9)
O3 0.0208(8) 0.0259(9) 0.0174(8) 0.0010(7) 0.0008(7) 0.0026(7)
O4 0.0253(9) 0.0251(9) 0.0180(8) -0.0002(7) -0.0014(7) 0.0013(7)
O5 0.0179(10) 0.0695(16) 0.0482(13) 0.0084(10) 0.0046(9) -0.0150(11)
N9 0.0264(11) 0.0280(12) 0.0201(11) -0.0027(9) -0.0031(9) 0.0032(9)
O6 0.0213(9) 0.0255(9) 0.0224(9) -0.0044(7) -0.0006(7) 0.0032(7)
O7 0.0306(10) 0.0330(11) 0.0393(11) -0.0134(8) -0.0022(9) 0.0082(9)
O8 0.0330(11) 0.0454(13) 0.0599(15) -0.0010(10) -0.0136(10) 0.0258(11)
O9 0.0184(8) 0.0200(9) 0.0280(9) -0.0016(7) 0.0036(7) 0.0013(7)
O10 0.0356(11) 0.0296(10) 0.0425(12) 0.0019(9) -0.0059(9) -0.0125(9)
O11 0.0233(10) 0.0345(11) 0.0588(14) -0.0023(8) 0.0013(9) -0.0024(10)

loop_
_atom_type_symbol
_atom_type_description
_atom_type_scat_dispersion_real
_atom_type_scat_dispersion_imag
_atom_type_scat_source
C C 0.0033 0.0016 'International Tables Vol C Tables 4.2.6.8 and 6.1.1.4'
H H 0.0000 0.0000 'International Tables Vol C Tables 4.2.6.8 and 6.1.1.4'
N N 0.0061 0.0033 'International Tables Vol C Tables 4.2.6.8 and 6.1.1.4'
O O 0.0106 0.0060 'International Tables Vol C Tables 4.2.6.8 and 6.1.1.4'
S S 0.1246 0.1234 'International Tables Vol C Tables 4.2.6.8 and 6.1.1.4'
Nd Nd -0.1943 3.0179 'International Tables Vol C Tables 4.2.6.8 and 6.1.1.4'

loop_
_geom_angle_atom_site_label_1
_geom_angle_atom_site_label_2
_geom_angle_atom_site_label_3
_geom_angle
O9 Nd1 O2 145.38(5)
O9 Nd1 O1 74.54(5)
O2 Nd1 O1 138.15(5)
O9 Nd1 N7 72.97(6)
O2 Nd1 N7 78.31(6)
O1 Nd1 N7 142.53(6)
O9 Nd1 O3 139.59(5)
O2 Nd1 O3 74.53(5)
O1 Nd1 O3 69.76(5)
N7 Nd1 O3 129.95(6)
O9 Nd1 N5 121.20(6)
O2 Nd1 N5 60.43(5)
O1 Nd1 N5 118.47(5)
N7 Nd1 N5 65.93(6)
O3 Nd1 N5 64.16(5)
O9 Nd1 N2 70.60(6)
O2 Nd1 N2 111.58(5)
O1 Nd1 N2 60.42(5)
N7 Nd1 N2 123.01(6)
O3 Nd1 N2 105.96(5)
N5 Nd1 N2 168.03(6)
O9 Nd1 O4 132.39(5)
O2 Nd1 O4 69.76(5)
O1 Nd1 O4 70.50(5)
N7 Nd1 O4 146.92(6)
O3 Nd1 O4 48.83(5)
N5 Nd1 O4 103.70(5)
N2 Nd1 O4 64.41(5)
O9 Nd1 N4 75.29(6)
O2 Nd1 N4 120.12(5)
O1 Nd1 N4 71.15(5)
N7 Nd1 N4 82.92(6)
O3 Nd1 N4 75.78(5)
N5 Nd1 N4 59.94(6)
N2 Nd1 N4 126.14(6)
O4 Nd1 N4 120.40(5)
O9 Nd1 N1 84.45(6)
O2 Nd1 N1 69.48(5)
O1 Nd1 N1 119.99(5)
N7 Nd1 N1 74.73(6)
O3 Nd1 N1 129.94(5)
N5 Nd1 N1 120.52(6)
N2 Nd1 N1 59.61(6)
O4 Nd1 N1 85.97(5)
N4 Nd1 N1 153.44(6)
N1 C1 C2 123.0(2)
N1 C1 H1 118.5
C2 C1 H1 118.5
C3 C2 C1 119.3(2)
C3 C2 H2 120.4
C1 C2 H2 120.4
C2 C3 C4 118.6(2)
C2 C3 H3A 120.7
C4 C3 H3A 120.7
C3 C4 C5 119.1(2)
C3 C4 H4 120.5
C5 C4 H4 120.5
N1 C5 C4 122.9(2)
N1 C5 C6 116.6(2)
C4 C5 C6 120.5(2)
N2 C6 C5 117.6(2)
N2 C6 H6A 121.2
C5 C6 H6A 121.2
O1 C7 N3 120.7(2)
O1 C7 C8 121.7(2)
N3 C7 C8 117.6(2)
C13 C8 C9 119.2(2)
C13 C8 C7 118.5(2)
C9 C8 C7 122.3(2)
C10 C9 C8 120.1(2)
C10 C9 H9 119.9
C8 C9 H9 119.9
C11 C10 C9 120.3(3)
C11 C10 H10 119.8
C9 C10 H10 119.8
C10 C11 C12 119.7(2)
C10 C11 H11 120.1
C12 C11 H11 120.1
C11 C12 C13 120.6(2)
C11 C12 H12 119.7
C13 C12 H12 119.7
C12 C13 C8 120.0(2)
C12 C13 H13 120.0
C8 C13 H13 120.0
C1 N1 C5 117.1(2)
C1 N1 Nd1 121.75(16)
C5 N1 Nd1 120.94(15)
C6 N2 N3 117.68(19)
C6 N2 Nd1 125.03(15)
N3 N2 Nd1 117.27(13)
C7 N3 N2 116.14(18)
C7 N3 H3 121.9
N2 N3 H3 121.9
C7 O1 Nd1 125.22(14)
N4 C14 C15 123.6(2)
N4 C14 H14 118.2
C15 C14 H14 118.2
C16 C15 C14 119.1(2)
C16 C15 H15 120.4
C14 C15 H15 120.4
C15 C16 C17 118.6(2)
C15 C16 H16 120.7
C17 C16 H16 120.7
C16 C17 C18 119.0(2)
C16 C17 H17 120.5
C18 C17 H17 120.5
N4 C18 C17 122.9(2)
N4 C18 C19 116.9(2)
C17 C18 C19 120.2(2)
N5 C19 C18 117.6(2)
N5 C19 H19 121.2
C18 C19 H19 121.2
O2 C20 N6 120.7(2)
O2 C20 C21 121.3(2)
N6 C20 C21 118.0(2)
C26 C21 C22 119.4(2)
C26 C21 C20 117.2(2)
C22 C21 C20 123.4(2)
C23 C22 C21 119.9(2)
C23 C22 H22 120.0
C21 C22 H22 120.0
C24 C23 C22 120.2(2)
C24 C23 H23 119.9
C22 C23 H23 119.9
C23 C24 C25 120.2(2)
C23 C24 H24 119.9
C25 C24 H24 119.9
C26 C25 C24 119.7(2)
C26 C25 H25 120.2
C24 C25 H25 120.2
C25 C26 C21 120.5(2)
C25 C26 H26 119.7
C21 C26 H26 119.7
C14 N4 C18 116.8(2)
C14 N4 Nd1 122.63(15)
C18 N4 Nd1 120.55(14)
C19 N5 N6 118.13(19)
C19 N5 Nd1 124.82(15)
N6 N5 Nd1 116.85(13)
C20 N6 N5 115.70(18)
C20 N6 H6 122.2
N5 N6 H6 122.2
C20 O2 Nd1 125.59(14)
C27 N7 Nd1 149.40(19)
N7 C27 S1 177.8(2)
O5 N8 O3 120.1(2)
O5 N8 O4 122.0(2)
O3 N8 O4 117.91(19)
N8 O3 Nd1 98.98(13)
N8 O4 Nd1 94.19(12)
O8 N9 O7 121.5(2)
O8 N9 O6 119.1(2)
O7 N9 O6 119.5(2)
Nd1 O9 H1W 124.7
Nd1 O9 H2W 128.4
H1W O9 H2W 105.2
H3W O10 H4W 88.1
H5W O11 H6W 97.3
H7W O12 H8W 115.9

loop_
_geom_bond_atom_site_label_1
_geom_bond_atom_site_label_2
_geom_bond_distance
_geom_bond_publ_flag
Nd1 O9 2.4459(16) y
Nd1 O2 2.4796(15) y
Nd1 O1 2.5063(15) y
Nd1 N7 2.512(2) y
Nd1 O3 2.5568(17) y
Nd1 N5 2.6479(19) y
Nd1 N2 2.6491(18) y
Nd1 O4 2.6558(17) y
Nd1 N4 2.6985(18) y
Nd1 N1 2.7051(19) y
C1 N1 1.344(3) ?
C1 C2 1.383(3) ?
C1 H1 0.9500 ?
C2 C3 1.378(4) ?
C2 H2 0.9500 ?
C3 C4 1.382(4) ?
C3 H3A 0.9500 ?
C4 C5 1.383(3) ?
C4 H4 0.9500 ?
C5 N1 1.352(3) ?
C5 C6 1.458(3) ?
C6 N2 1.286(3) ?
C6 H6A 0.9500 ?
C7 O1 1.246(3) ?
C7 N3 1.348(3) ?
C7 C8 1.480(3) ?
C8 C13 1.390(3) ?
C8 C9 1.396(3) ?
C9 C10 1.385(4) ?
C9 H9 0.9500 ?
C10 C11 1.379(4) ?
C10 H10 0.9500 ?
C11 C12 1.381(4) ?
C11 H11 0.9500 ?
C12 C13 1.385(3) ?
C12 H12 0.9500 ?
C13 H13 0.9500 ?
N2 N3 1.374(3) ?
N3 H3 0.8800 ?
C14 N4 1.337(3) ?
C14 C15 1.388(3) ?
C14 H14 0.9500 ?
C15 C16 1.376(3) ?
C15 H15 0.9500 ?
C16 C17 1.387(3) ?
C16 H16 0.9500 ?
C17 C18 1.388(3) ?
C17 H17 0.9500 ?
C18 N4 1.358(3) ?
C18 C19 1.461(3) ?
C19 N5 1.283(3) ?
C19 H19 0.9500 ?
C20 O2 1.248(3) ?
C20 N6 1.347(3) ?
C20 C21 1.482(3) ?
C21 C26 1.390(3) ?
C21 C22 1.393(3) ?
C22 C23 1.383(3) ?
C22 H22 0.9500 ?
C23 C24 1.381(4) ?
C23 H23 0.9500 ?
C24 C25 1.386(4) ?
C24 H24 0.9500 ?
C25 C26 1.380(3) ?
C25 H25 0.9500 ?
C26 H26 0.9500 ?
N5 N6 1.374(3) ?
N6 H6 0.8800 ?
N7 C27 1.166(3) ?
C27 S1 1.633(3) ?
N8 O5 1.237(3) ?
N8 O3 1.258(3) ?
N8 O4 1.259(3) ?
N9 O8 1.237(3) ?
N9 O7 1.242(3) ?
N9 O6 1.267(3) ?
O9 H1W 0.8997 ?
O9 H2W 0.9000 ?
O10 H3W 0.9942 ?
O10 H4W 0.9400 ?
O11 H5W 0.9362 ?
O11 H6W 0.9263 ?
O12 H7W 0.9498 ?
O12 H8W 0.9021 ?

loop_
_geom_hbond_atom_site_label_D
_geom_hbond_atom_site_label_H
_geom_hbond_atom_site_label_A
_geom_hbond_site_symmetry_A
_geom_hbond_distance_DH
_geom_hbond_distance_HA
_geom_hbond_distance_DA
_geom_hbond_angle_DHA
N3 H3 O6 . 0.88 1.98 2.847(2) 168
N6 H6 O10 4_666 0.88 1.92 2.754(3) 159
O9 H1W O11 . 0.90 1.86 2.760(3) 174
O9 H2W O6 3_665 0.90 1.93 2.816(2) 168
O10 H3W O5 3_565 0.99 2.07 3.055(3) 171
O10 H4W O8 . 0.94 1.95 2.824(3) 154
O11 H5W O5 1_655 0.94 1.94 2.859(3) 166
O11 H6W S1 . 0.93 2.58 3.460(2) 159
O12 H7W O7 3_565 0.95 1.95 2.902(7) 180
O12 H8W O5 3_565 0.90 2.25 3.072(7) 151
O12 H8W O4 3_565 0.90 2.14 2.957(7) 149

loop_
_geom_torsion_atom_site_label_1
_geom_torsion_atom_site_label_2
_geom_torsion_atom_site_label_3
_geom_torsion_atom_site_label_4
_geom_torsion
N1 C1 C2 C3 1.1(4)
C1 C2 C3 C4 -0.7(4)
C2 C3 C4 C5 -0.1(4)
C3 C4 C5 N1 0.5(4)
C3 C4 C5 C6 -179.1(2)
N1 C5 C6 N2 -2.1(3)
C4 C5 C6 N2 177.6(2)
O1 C7 C8 C13 22.9(3)
N3 C7 C8 C13 -156.3(2)
O1 C7 C8 C9 -156.0(2)
N3 C7 C8 C9 24.8(3)
C13 C8 C9 C10 1.6(4)
C7 C8 C9 C10 -179.4(2)
C8 C9 C10 C11 -1.3(4)
C9 C10 C11 C12 0.0(4)
C10 C11 C12 C13 0.9(4)
C11 C12 C13 C8 -0.5(4)
C9 C8 C13 C12 -0.8(4)
C7 C8 C13 C12 -179.7(2)
C2 C1 N1 C5 -0.7(3)
C2 C1 N1 Nd1 174.43(18)
C4 C5 N1 C1 -0.2(3)
C6 C5 N1 C1 179.5(2)
C4 C5 N1 Nd1 -175.31(18)
C6 C5 N1 Nd1 4.4(3)
C5 C6 N2 N3 -179.59(19)
C5 C6 N2 Nd1 -1.3(3)
O1 C7 N3 N2 4.2(3)
C8 C7 N3 N2 -176.61(19)
C6 N2 N3 C7 177.8(2)
Nd1 N2 N3 C7 -0.6(2)
N3 C7 O1 Nd1 -6.2(3)
C8 C7 O1 Nd1 174.64(15)
N4 C14 C15 C16 2.1(4)
C14 C15 C16 C17 -1.1(4)
C15 C16 C17 C18 -0.6(4)
C16 C17 C18 N4 1.6(4)
C16 C17 C18 C19 -176.9(2)
N4 C18 C19 N5 -2.5(3)
C17 C18 C19 N5 176.0(2)
O2 C20 C21 C26 14.5(3)
N6 C20 C21 C26 -164.2(2)
O2 C20 C21 C22 -167.5(2)
N6 C20 C21 C22 13.8(3)
C26 C21 C22 C23 0.3(4)
C20 C21 C22 C23 -177.7(2)
C21 C22 C23 C24 0.3(4)
C22 C23 C24 C25 -0.6(4)
C23 C24 C25 C26 0.3(4)
C24 C25 C26 C21 0.2(4)
C22 C21 C26 C25 -0.5(4)
C20 C21 C26 C25 177.5(2)
C15 C14 N4 C18 -1.1(3)
C15 C14 N4 Nd1 177.88(18)
C17 C18 N4 C14 -0.7(3)
C19 C18 N4 C14 177.8(2)
C17 C18 N4 Nd1 -179.75(17)
C19 C18 N4 Nd1 -1.2(3)
C18 C19 N5 N6 -179.94(19)
C18 C19 N5 Nd1 5.4(3)
O2 C20 N6 N5 -0.1(3)
C21 C20 N6 N5 178.61(19)
C19 N5 N6 C20 178.4(2)
Nd1 N5 N6 C20 -6.5(2)
N6 C20 O2 Nd1 7.8(3)
C21 C20 O2 Nd1 -170.89(15)
O5 N8 O3 Nd1 -175.8(2)
O4 N8 O3 Nd1 3.1(2)
O5 N8 O4 Nd1 175.9(2)
O3 N8 O4 Nd1 -2.9(2)

_cod_database_fobs_code 2241469
